data_7036211
loop_
_publ_author_name
'Umasekhar, Booruga'
'Ganapathi, Emandi'
'Chatterjee, Tamal'
'Ravikanth, Mangalampalli'

_publ_section_title
;
 Synthesis, structure, and spectral, electrochemical and fluoride sensing
 properties of meso-pyrrolyl boron dipyrromethene.
;
_journal_issue 37
_journal_name_full 'Dalton transactions (Cambridge, England : 2003)'
_journal_page_first 16516
_journal_page_last 16527
_journal_paper_doi 10.1039/c5dt02634b
_journal_volume 44
_journal_year 2015
_chemical_formula_moiety 'C14 H12 B F2 N3'
_chemical_formula_sum 'C14 H12 B F2 N3'
_chemical_formula_weight 271.08
_space_group_crystal_system orthorhombic
_space_group_IT_number 33
_space_group_name_Hall 'P 2c -2n'
_space_group_name_H-M_alt 'P n a 21'
_symmetry_space_group_name_Hall 'P 2c -2n'
_symmetry_space_group_name_H-M 'P n a 21'
_atom_sites_solution_hydrogens geom
_audit_creation_date 2015-06-17
_audit_creation_method
;
Olex2 1.2
(compiled 2015.01.26 svn.r3150 for OlexSys, GUI svn.r4998)
;
_audit_update_record
;
2015-06-22 deposited with the CCDC.
2015-08-18 downloaded from the CCDC.
;
_cell_angle_alpha 90
_cell_angle_beta 90
_cell_angle_gamma 90
_cell_formula_units_Z 4
_cell_length_a 8.531(4)
_cell_length_b 9.714(4)
_cell_length_c 15.674(6)
_cell_measurement_reflns_used 3591
_cell_measurement_temperature 293(2)
_cell_measurement_theta_max 29.2
_cell_measurement_theta_min 3.3
_cell_volume 1298.9(10)
_computing_molecular_graphics 'Olex2 (Dolomanov et al., 2009)'
_computing_publication_material 'Olex2 (Dolomanov et al., 2009)'
_computing_structure_refinement 'ShelXL (Sheldrick, 2008)'
_diffrn_ambient_temperature 293(2)
_diffrn_measured_fraction_theta_full 0.997
_diffrn_measured_fraction_theta_max 0.997
_diffrn_measurement_device_type 'Rigaku Saturn724+ (4x4 bin mode)'
_diffrn_measurement_method 'profile data from \w-scans'
_diffrn_radiation_type MoK\a
_diffrn_radiation_wavelength 0.7107
_diffrn_reflns_av_R_equivalents 0.1761
_diffrn_reflns_av_unetI/netI 0.0842
_diffrn_reflns_laue_measured_fraction_full 0.997
_diffrn_reflns_laue_measured_fraction_max 0.997
_diffrn_reflns_limit_h_max 10
_diffrn_reflns_limit_h_min -10
_diffrn_reflns_limit_k_max 11
_diffrn_reflns_limit_k_min -11
_diffrn_reflns_limit_l_max 18
_diffrn_reflns_limit_l_min -18
_diffrn_reflns_number 23878
_diffrn_reflns_point_group_measured_fraction_full 0.996
_diffrn_reflns_point_group_measured_fraction_max 0.996
_diffrn_reflns_theta_full 24.999
_diffrn_reflns_theta_max 24.999
_diffrn_reflns_theta_min 4.107
_exptl_absorpt_coefficient_mu 0.104
_exptl_absorpt_correction_T_max 0.995
_exptl_absorpt_correction_T_min 0.975
_exptl_absorpt_correction_type numerical
_exptl_absorpt_process_details 'NUMABS (RIGAKU 1999)'
_exptl_crystal_colour Orange
_exptl_crystal_density_diffrn 1.386
_exptl_crystal_density_method 'not measured'
_exptl_crystal_description prism
_exptl_crystal_F_000 560
_exptl_crystal_size_max 0.36
_exptl_crystal_size_mid 0.20
_exptl_crystal_size_min 0.03
_refine_diff_density_max 0.312
_refine_diff_density_min -0.468
_refine_diff_density_rms 0.108
_refine_ls_abs_structure_details
;
 Flack x determined using 680 quotients [(I+)-(I-)]/[(I+)+(I-)]
 (Parsons, Flack and Wagner, Acta Cryst. B69 (2013) 249-259).
;
_refine_ls_abs_structure_Flack 0.7(10)
_refine_ls_extinction_method none
_refine_ls_goodness_of_fit_ref 1.020
_refine_ls_hydrogen_treatment constr
_refine_ls_matrix_type full
_refine_ls_number_parameters 182
_refine_ls_number_reflns 2278
_refine_ls_number_restraints 1
_refine_ls_restrained_S_all 1.020
_refine_ls_R_factor_all 0.0630
_refine_ls_R_factor_gt 0.0543
_refine_ls_shift/su_max 0.000
_refine_ls_shift/su_mean 0.000
_refine_ls_structure_factor_coef Fsqd
_refine_ls_weighting_details 'w=1/[\s^2^(Fo^2^)+(0.0798P)^2^] where P=(Fo^2^+2Fc^2^)/3'
_refine_ls_weighting_scheme calc
_refine_ls_wR_factor_gt 0.1345
_refine_ls_wR_factor_ref 0.1452
_reflns_Friedel_coverage 0.921
_reflns_friedel_fraction_full 0.995
_reflns_friedel_fraction_max 0.995
_reflns_number_gt 1943
_reflns_number_total 2278
_reflns_threshold_expression 'I > 2\s(I)'
_cod_data_source_file c5dt02634b2.cif
_cod_data_source_block shelx
_cod_depositor_comments
;
The following automatic conversions were performed:

'_exptl_absorpt_correction_type' value 'Numerical' changed to
'numerical' according to
/usr/data/users/saulius/crontab/automatic-downloads/rss-feeds/RSC/lib/dictionaries/cif_core.dic
dictionary named 'cif_core.dic' version 2.4.2 from 2011-04-26.

Automatic conversion script
Id: cif_fix_values 3271 2015-04-21 07:52:19Z andrius 

 Adding full bibliography for 7036210--7036211.cif.
;
_cod_database_code 7036211
_shelx_space_group_comment
;
The symmetry employed for this shelxl refinement is uniquely defined
by the following loop, which should always be used as a source of
symmetry information in preference to the above space-group names.
They are only intended as comments.
;
_olex2_refinement_description
;
1. Fixed Uiso
 At 1.2 times of:
  All C(H) groups
 At 1.5 times of:
  All C(H,H,H) groups
2.a Aromatic/amide H refined with riding coordinates:
 C7(H7), C3(H3), C13(H13), C2(H2), C11(H11), C12(H12), C1(H1), C8(H8), C9(H9)
2.b Idealised Me refined as rotating group:
 C14(H14A,H14B,H14C)
;
_shelx_shelxl_version_number 2014/7
_olex2_submission_special_instructions 'No special instructions were received'

loop_
_space_group_symop_operation_xyz
'x, y, z'
'-x, -y, z+1/2'
'-x+1/2, y+1/2, z+1/2'
'x+1/2, -y+1/2, z'

loop_
_atom_site_label
_atom_site_type_symbol
_atom_site_fract_x
_atom_site_fract_y
_atom_site_fract_z
_atom_site_U_iso_or_equiv
_atom_site_adp_type
_atom_site_occupancy
_atom_site_site_symmetry_order
_atom_site_calc_flag
_atom_site_refinement_flags_posn
F1 F 0.8064(3) 0.5762(3) 0.28561(18) 0.0233(7) Uani 1 1 d .
F2 F 0.5871(3) 0.5686(3) 0.20525(17) 0.0253(7) Uani 1 1 d .
N3 N 0.5890(5) 0.1907(4) 0.5498(3) 0.0177(10) Uani 1 1 d .
N1 N 0.6847(5) 0.3541(4) 0.2623(2) 0.0193(10) Uani 1 1 d .
N2 N 0.5619(5) 0.5263(4) 0.3564(3) 0.0203(10) Uani 1 1 d .
C4 C 0.6598(6) 0.2545(5) 0.3253(3) 0.0184(11) Uani 1 1 d .
C10 C 0.5580(6) 0.1787(5) 0.4645(3) 0.0186(11) Uani 1 1 d .
C7 C 0.4350(6) 0.4777(6) 0.4794(3) 0.0216(12) Uani 1 1 d .
H7 H 0.3983 0.4319 0.5275 0.026 Uiso 1 1 calc R
C14 C 0.6816(6) 0.2968(5) 0.5933(3) 0.0217(12) Uani 1 1 d .
H14A H 0.7401 0.3484 0.5519 0.033 Uiso 1 1 calc GR
H14B H 0.7525 0.2539 0.6327 0.033 Uiso 1 1 calc GR
H14C H 0.6126 0.3576 0.6237 0.033 Uiso 1 1 calc GR
C3 C 0.7182(6) 0.1288(5) 0.2920(3) 0.0223(12) Uani 1 1 d .
H3 H 0.7168 0.0440 0.3196 0.027 Uiso 1 1 calc R
C5 C 0.5861(6) 0.2872(5) 0.4018(3) 0.0173(11) Uani 1 1 d .
C13 C 0.5457(6) 0.0709(5) 0.5894(3) 0.0207(11) Uani 1 1 d .
H13 H 0.5554 0.0524 0.6473 0.025 Uiso 1 1 calc R
C2 C 0.7764(6) 0.1536(6) 0.2128(3) 0.0259(12) Uani 1 1 d .
H2 H 0.8222 0.0895 0.1765 0.031 Uiso 1 1 calc R
C11 C 0.4947(6) 0.0493(5) 0.4504(4) 0.0200(11) Uani 1 1 d .
H11 H 0.4640 0.0134 0.3980 0.024 Uiso 1 1 calc R
C12 C 0.4855(6) -0.0174(6) 0.5292(4) 0.0239(12) Uani 1 1 d .
H12 H 0.4460 -0.1052 0.5391 0.029 Uiso 1 1 calc R
C1 C 0.7544(6) 0.2931(6) 0.1964(3) 0.0241(12) Uani 1 1 d .
H1 H 0.7843 0.3375 0.1464 0.029 Uiso 1 1 calc R
C6 C 0.5342(6) 0.4243(5) 0.4170(3) 0.0189(11) Uani 1 1 d .
C8 C 0.4012(7) 0.6130(5) 0.4560(4) 0.0266(13) Uani 1 1 d .
H8 H 0.3370 0.6741 0.4853 0.032 Uiso 1 1 calc R
C9 C 0.4811(6) 0.6393(6) 0.3810(3) 0.0253(13) Uani 1 1 d .
H9 H 0.4795 0.7226 0.3518 0.030 Uiso 1 1 calc R
B1 B 0.6613(7) 0.5115(6) 0.2747(4) 0.0196(13) Uani 1 1 d .

loop_
_atom_site_aniso_label
_atom_site_aniso_U_11
_atom_site_aniso_U_22
_atom_site_aniso_U_33
_atom_site_aniso_U_23
_atom_site_aniso_U_13
_atom_site_aniso_U_12
F1 0.0245(16) 0.0170(16) 0.0283(17) 0.0027(13) 0.0013(14) -0.0051(13)
F2 0.0286(17) 0.0220(16) 0.0254(16) 0.0063(13) -0.0044(13) 0.0013(13)
N3 0.018(2) 0.014(2) 0.022(2) 0.0019(18) -0.0022(17) 0.0007(18)
N1 0.021(2) 0.014(2) 0.023(2) 0.0022(17) 0.0003(17) -0.0047(19)
N2 0.024(2) 0.011(2) 0.026(2) 0.002(2) 0.0011(19) -0.0004(18)
C4 0.018(3) 0.014(3) 0.024(2) 0.000(2) 0.000(2) 0.000(2)
C10 0.019(3) 0.012(3) 0.025(3) 0.001(2) -0.002(2) 0.001(2)
C7 0.025(3) 0.014(3) 0.025(3) 0.002(2) 0.004(2) -0.002(2)
C14 0.021(3) 0.014(3) 0.030(3) -0.005(2) -0.001(2) 0.000(2)
C3 0.026(3) 0.011(3) 0.030(3) -0.003(2) -0.002(2) 0.004(2)
C5 0.015(3) 0.010(2) 0.026(3) -0.003(2) -0.005(2) -0.001(2)
C13 0.019(3) 0.018(3) 0.025(3) 0.008(2) 0.001(2) -0.002(2)
C2 0.028(3) 0.018(3) 0.031(3) -0.007(2) 0.005(2) 0.002(2)
C11 0.021(3) 0.013(2) 0.027(3) -0.004(2) 0.000(2) 0.000(2)
C12 0.023(3) 0.012(3) 0.037(3) 0.004(2) -0.002(2) -0.002(2)
C1 0.030(3) 0.024(3) 0.019(2) -0.002(2) 0.001(2) -0.003(2)
C6 0.022(3) 0.011(3) 0.024(3) -0.001(2) -0.002(2) 0.000(2)
C8 0.030(3) 0.014(3) 0.036(3) -0.004(3) 0.004(3) 0.001(2)
C9 0.027(3) 0.010(3) 0.038(3) 0.001(2) 0.003(2) 0.000(2)
B1 0.024(3) 0.014(3) 0.021(3) 0.000(3) -0.001(2) -0.001(2)

loop_
_atom_type_symbol
_atom_type_description
_atom_type_scat_dispersion_real
_atom_type_scat_dispersion_imag
_atom_type_scat_source
C C 0.0033 0.0016 'International Tables Vol C Tables 4.2.6.8 and 6.1.1.4'
H H 0.0000 0.0000 'International Tables Vol C Tables 4.2.6.8 and 6.1.1.4'
B B 0.0013 0.0007 'International Tables Vol C Tables 4.2.6.8 and 6.1.1.4'
F F 0.0171 0.0103 'International Tables Vol C Tables 4.2.6.8 and 6.1.1.4'
N N 0.0061 0.0033 'International Tables Vol C Tables 4.2.6.8 and 6.1.1.4'

loop_
_geom_angle_atom_site_label_1
_geom_angle_atom_site_label_2
_geom_angle_atom_site_label_3
_geom_angle
C10 N3 C14 128.2(4)
C10 N3 C13 108.6(4)
C13 N3 C14 122.1(4)
C4 N1 B1 124.9(4)
C1 N1 C4 108.0(4)
C1 N1 B1 126.3(4)
C6 N2 B1 126.3(4)
C9 N2 C6 107.2(4)
C9 N2 B1 126.4(4)
N1 C4 C3 106.3(4)
C5 C4 N1 121.3(4)
C5 C4 C3 132.3(5)
N3 C10 C5 124.4(4)
N3 C10 C11 108.0(5)
C11 C10 C5 127.6(5)
C6 C7 C8 107.0(5)
C2 C3 C4 108.2(5)
C4 C5 C10 119.3(4)
C4 C5 C6 119.9(5)
C6 C5 C10 120.7(5)
N3 C13 C12 108.6(5)
C3 C2 C1 107.0(5)
C10 C11 C12 107.5(5)
C13 C12 C11 107.2(5)
N1 C1 C2 110.5(4)
N2 C6 C7 108.4(4)
N2 C6 C5 119.9(5)
C7 C6 C5 130.9(5)
C9 C8 C7 107.2(5)
N2 C9 C8 110.1(5)
F1 B1 N1 110.1(4)
F1 B1 N2 110.0(4)
F2 B1 F1 108.8(4)
F2 B1 N1 110.9(4)
F2 B1 N2 111.5(4)
N2 B1 N1 105.5(4)

loop_
_geom_bond_atom_site_label_1
_geom_bond_atom_site_label_2
_geom_bond_distance
F1 B1 1.400(7)
F2 B1 1.376(7)
N3 C10 1.367(7)
N3 C14 1.467(6)
N3 C13 1.369(6)
N1 C4 1.400(6)
N1 C1 1.330(7)
N1 B1 1.554(7)
N2 C6 1.393(7)
N2 C9 1.352(7)
N2 B1 1.543(7)
C4 C3 1.418(7)
C4 C5 1.390(7)
C10 C5 1.461(7)
C10 C11 1.386(7)
C7 C6 1.393(7)
C7 C8 1.395(7)
C3 C2 1.358(7)
C5 C6 1.424(7)
C13 C12 1.375(8)
C2 C1 1.393(8)
C11 C12 1.397(8)
C8 C9 1.381(8)
